data_2234918
loop_
_publ_author_name
'W\"ohlert, Susanne'
'Wriedt, Mario'
'Jess, Inke'
'N\"ather, Christian'

_publ_section_title
;
 Bis(dicyanamido-\k<i>N</i>)tetrakis(pyridine-\k<i>N</i>)nickel(II)
;
_journal_coeditor_code BT5887
_journal_issue 6
_journal_name_full 'Acta Crystallographica Section E'
_journal_page_first m745
_journal_paper_doi 10.1107/S1600536812019691
_journal_volume 68
_journal_year 2012
_chemical_formula_iupac '[Ni (C2 N3)2 (C5 H5 N)4]'
_chemical_formula_moiety 'C24 H20 N10 Ni'
_chemical_formula_sum 'C24 H20 N10 Ni'
_chemical_formula_weight 507.21
_chemical_name_systematic
;
Bis(dicyanamido-\k<i>N</i>)tetrakis(pyridine-\k<i>N</i>)nickel(II)
;
_space_group_IT_number 9
_symmetry_cell_setting monoclinic
_symmetry_space_group_name_Hall 'C -2yc'
_symmetry_space_group_name_H-M 'C 1 c 1'
_atom_sites_solution_hydrogens geom
_atom_sites_solution_primary direct
_atom_sites_solution_secondary difmap
_audit_creation_method SHELXL-97
_cell_angle_alpha 90.00
_cell_angle_beta 110.191(5)
_cell_angle_gamma 90.00
_cell_formula_units_Z 4
_cell_length_a 13.0439(6)
_cell_length_b 12.8557(8)
_cell_length_c 15.1294(7)
_cell_measurement_reflns_used 11154
_cell_measurement_temperature 170(2)
_cell_measurement_theta_max 28.05
_cell_measurement_theta_min 3.00
_cell_volume 2381.1(2)
_computing_cell_refinement 'X-AREA (Stoe & Cie, 2008)'
_computing_data_collection 'X-AREA (Stoe & Cie, 2008)'
_computing_data_reduction 'X-AREA (Stoe & Cie, 2008)'
_computing_molecular_graphics
;
XP in SHELXTL (Sheldrick, 2008) and DIAMOND (Brandenburg, 2011)
;
_computing_publication_material 'XCIF in SHELXTL (Sheldrick, 2008)'
_computing_structure_refinement 'SHELXL97 (Sheldrick, 2008)'
_computing_structure_solution 'SHELXS97 (Sheldrick, 2008)'
_diffrn_ambient_temperature 170(2)
_diffrn_measured_fraction_theta_full 0.970
_diffrn_measured_fraction_theta_max 0.970
_diffrn_measurement_device_type 'Stoe IPDS-1'
_diffrn_measurement_method 'phi scan'
_diffrn_radiation_monochromator graphite
_diffrn_radiation_source 'fine-focus sealed tube'
_diffrn_radiation_type MoK\a
_diffrn_radiation_wavelength 0.71073
_diffrn_reflns_av_R_equivalents 0.0348
_diffrn_reflns_av_sigmaI/netI 0.0444
_diffrn_reflns_limit_h_max 17
_diffrn_reflns_limit_h_min -17
_diffrn_reflns_limit_k_max 16
_diffrn_reflns_limit_k_min -16
_diffrn_reflns_limit_l_max 19
_diffrn_reflns_limit_l_min -19
_diffrn_reflns_number 11154
_diffrn_reflns_theta_full 28.05
_diffrn_reflns_theta_max 28.05
_diffrn_reflns_theta_min 3.00
_diffrn_standards_decay_% 0
_diffrn_standards_interval_time 0
_diffrn_standards_number 0
_exptl_absorpt_coefficient_mu 0.849
_exptl_absorpt_correction_T_max 0.9730
_exptl_absorpt_correction_T_min 0.9113
_exptl_absorpt_correction_type numerical
_exptl_absorpt_process_details '(X-SHAPE and X-RED32; Stoe & Cie, 2008)'
_exptl_crystal_colour 'light green'
_exptl_crystal_density_diffrn 1.415
_exptl_crystal_density_method 'not measured'
_exptl_crystal_description block
_exptl_crystal_F_000 1048
_exptl_crystal_size_max 0.05
_exptl_crystal_size_mid 0.04
_exptl_crystal_size_min 0.04
_refine_diff_density_max 0.347
_refine_diff_density_min -0.437
_refine_ls_extinction_coef 0.0106(6)
_refine_ls_extinction_expression Fc^*^=kFc[1+0.001xFc^2^\l^3^/sin(2\q)]^-1/4^
_refine_ls_extinction_method 'SHELXL97 (Sheldrick, 2008)'
_refine_ls_goodness_of_fit_ref 0.983
_refine_ls_hydrogen_treatment constr
_refine_ls_matrix_type full
_refine_ls_number_parameters 318
_refine_ls_number_reflns 5386
_refine_ls_number_restraints 2
_refine_ls_restrained_S_all 0.983
_refine_ls_R_factor_all 0.0476
_refine_ls_R_factor_gt 0.0359
_refine_ls_shift/su_max 0.000
_refine_ls_shift/su_mean 0.000
_refine_ls_structure_factor_coef Fsqd
_refine_ls_weighting_details 'calc w=1/[\s^2^(Fo^2^)+(0.0593P)^2^] where P=(Fo^2^+2Fc^2^)/3'
_refine_ls_weighting_scheme calc
_refine_ls_wR_factor_gt 0.0850
_refine_ls_wR_factor_ref 0.0919
_reflns_number_gt 4554
_reflns_number_total 5386
_reflns_threshold_expression I>2\s(I)
_cod_data_source_file bt5887.cif
_cod_data_source_block I
_cod_original_sg_symbol_H-M 'C c'
_cod_database_code 2234918
_cod_database_fobs_code 2234918

loop_
_symmetry_equiv_pos_as_xyz
'x, y, z'
'x, -y, z+1/2'
'x+1/2, y+1/2, z'
'x+1/2, -y+1/2, z+1/2'

loop_
_atom_site_type_symbol
_atom_site_label
_atom_site_fract_x
_atom_site_fract_y
_atom_site_fract_z
_atom_site_U_iso_or_equiv
_atom_site_adp_type
_atom_site_calc_flag
_atom_site_refinement_flags
_atom_site_occupancy
_atom_site_symmetry_multiplicity
Ni Ni1 0.53427(5) 0.75512(3) 0.65840(5) 0.01803(10) Uani d . 1 1
N N1 0.5772(2) 0.68096(18) 0.7947(2) 0.0204(6) Uani d . 1 1
C C1 0.5414(3) 0.7163(3) 0.8622(3) 0.0254(7) Uani d . 1 1
H H1 0.4997 0.7786 0.8508 0.031 Uiso calc R 1 1
C C2 0.5620(3) 0.6669(3) 0.9474(3) 0.0314(8) Uani d . 1 1
H H2 0.5360 0.6956 0.9935 0.038 Uiso calc R 1 1
C C3 0.6207(3) 0.5749(3) 0.9651(3) 0.0332(8) Uani d . 1 1
H H3 0.6345 0.5385 1.0227 0.040 Uiso calc R 1 1
C C4 0.6587(3) 0.5376(3) 0.8962(3) 0.0338(8) Uani d . 1 1
H H4 0.6992 0.4747 0.9057 0.041 Uiso calc R 1 1
C C5 0.6369(3) 0.5932(2) 0.8131(3) 0.0280(7) Uani d . 1 1
H H5 0.6655 0.5682 0.7672 0.034 Uiso calc R 1 1
N N11 0.6453(2) 0.88091(19) 0.7206(2) 0.0230(6) Uani d . 1 1
C C11 0.7525(3) 0.8647(3) 0.7619(3) 0.0364(9) Uani d . 1 1
H H11 0.7792 0.7954 0.7664 0.044 Uiso calc R 1 1
C C12 0.8266(4) 0.9446(3) 0.7983(4) 0.0512(12) Uani d . 1 1
H H12 0.9024 0.9299 0.8262 0.061 Uiso calc R 1 1
C C13 0.7897(4) 1.0450(3) 0.7938(4) 0.0480(11) Uani d . 1 1
H H13 0.8391 1.1008 0.8188 0.058 Uiso calc R 1 1
C C14 0.6809(4) 1.0628(3) 0.7529(3) 0.0416(10) Uani d . 1 1
H H14 0.6527 1.1315 0.7484 0.050 Uiso calc R 1 1
C C15 0.6115(3) 0.9793(2) 0.7179(3) 0.0331(8) Uani d . 1 1
H H15 0.5355 0.9929 0.6903 0.040 Uiso calc R 1 1
N N21 0.4158(2) 0.63412(19) 0.5948(2) 0.0223(6) Uani d . 1 1
C C21 0.4425(3) 0.5333(2) 0.6051(3) 0.0285(8) Uani d . 1 1
H H21 0.5166 0.5153 0.6378 0.034 Uiso calc R 1 1
C C22 0.3677(4) 0.4536(3) 0.5706(3) 0.0403(10) Uani d . 1 1
H H22 0.3902 0.3829 0.5799 0.048 Uiso calc R 1 1
C C23 0.2604(4) 0.4788(3) 0.5226(3) 0.0419(10) Uani d . 1 1
H H23 0.2071 0.4259 0.4988 0.050 Uiso calc R 1 1
C C24 0.2317(3) 0.5822(3) 0.5098(3) 0.0406(9) Uani d . 1 1
H H24 0.1585 0.6020 0.4756 0.049 Uiso calc R 1 1
C C25 0.3110(3) 0.6567(3) 0.5475(3) 0.0297(8) Uani d . 1 1
H H25 0.2901 0.7279 0.5393 0.036 Uiso calc R 1 1
N N31 0.4925(2) 0.81948(19) 0.5191(2) 0.0228(6) Uani d . 1 1
C C31 0.5106(3) 0.7632(3) 0.4508(3) 0.0269(7) Uani d . 1 1
H H31 0.5396 0.6950 0.4657 0.032 Uiso calc R 1 1
C C32 0.4890(3) 0.7998(3) 0.3597(3) 0.0359(8) Uani d . 1 1
H H32 0.5032 0.7575 0.3138 0.043 Uiso calc R 1 1
C C33 0.4467(3) 0.8983(3) 0.3369(3) 0.0368(9) Uani d . 1 1
H H33 0.4307 0.9249 0.2750 0.044 Uiso calc R 1 1
C C34 0.4282(4) 0.9574(3) 0.4057(3) 0.0384(9) Uani d . 1 1
H H34 0.4000 1.0260 0.3924 0.046 Uiso calc R 1 1
C C35 0.4513(3) 0.9153(3) 0.4948(3) 0.0326(8) Uani d . 1 1
H H35 0.4371 0.9565 0.5414 0.039 Uiso calc R 1 1
N N41 0.6587(2) 0.67389(19) 0.6335(2) 0.0241(6) Uani d . 1 1
C C41 0.7342(3) 0.6558(2) 0.6128(2) 0.0234(7) Uani d . 1 1
N N42 0.8215(3) 0.6277(3) 0.5954(3) 0.0398(8) Uani d . 1 1
C C42 0.8367(3) 0.6685(3) 0.5206(3) 0.0445(10) Uani d . 1 1
N N43 0.8561(4) 0.6974(3) 0.4559(3) 0.0723(14) Uani d . 1 1
N N51 0.4106(2) 0.8376(2) 0.6812(2) 0.0248(6) Uani d . 1 1
C C51 0.3343(3) 0.8681(2) 0.6955(2) 0.0198(6) Uani d . 1 1
N N52 0.2530(3) 0.9113(2) 0.7117(2) 0.0304(6) Uani d . 1 1
C C52 0.1669(3) 0.8567(2) 0.7082(2) 0.0266(6) Uani d . 1 1
N N53 0.0854(3) 0.8178(3) 0.7044(3) 0.0512(9) Uani d . 1 1

loop_
_atom_site_aniso_label
_atom_site_aniso_U_11
_atom_site_aniso_U_22
_atom_site_aniso_U_33
_atom_site_aniso_U_12
_atom_site_aniso_U_13
_atom_site_aniso_U_23
Ni1 0.01894(14) 0.01636(15) 0.02019(15) 0.00311(14) 0.00853(10) -0.00008(15)
N1 0.0215(15) 0.0189(11) 0.0215(17) 0.0028(9) 0.0083(13) 0.0001(10)
C1 0.0266(16) 0.0255(15) 0.0252(19) 0.0042(13) 0.0103(15) 0.0020(14)
C2 0.0326(18) 0.0417(18) 0.0224(18) 0.0036(14) 0.0127(15) -0.0012(14)
C3 0.037(2) 0.0382(18) 0.024(2) 0.0060(14) 0.0090(17) 0.0072(14)
C4 0.043(2) 0.0283(15) 0.030(2) 0.0167(14) 0.0136(17) 0.0102(13)
C5 0.0342(18) 0.0260(14) 0.0257(18) 0.0106(12) 0.0127(15) 0.0035(12)
N11 0.0242(15) 0.0221(12) 0.0234(16) 0.0002(10) 0.0093(13) -0.0014(10)
C11 0.033(2) 0.0281(16) 0.044(3) -0.0006(13) 0.0074(19) -0.0027(14)
C12 0.033(2) 0.044(2) 0.061(3) -0.0111(17) -0.003(2) -0.008(2)
C13 0.051(3) 0.0321(18) 0.060(3) -0.0195(17) 0.019(2) -0.0114(18)
C14 0.048(2) 0.0229(15) 0.055(3) -0.0078(15) 0.018(2) -0.0056(15)
C15 0.035(2) 0.0189(14) 0.047(2) -0.0006(13) 0.0160(18) -0.0047(14)
N21 0.0225(15) 0.0185(11) 0.0259(16) -0.0004(9) 0.0084(13) -0.0028(10)
C21 0.0280(17) 0.0188(13) 0.038(2) 0.0029(12) 0.0106(16) -0.0011(12)
C22 0.048(2) 0.0187(15) 0.052(3) -0.0014(14) 0.014(2) -0.0050(14)
C23 0.035(2) 0.0349(18) 0.050(3) -0.0111(15) 0.0068(19) -0.0073(16)
C24 0.0274(19) 0.0347(18) 0.050(3) -0.0043(14) 0.0009(18) -0.0037(16)
C25 0.0222(16) 0.0257(14) 0.034(2) 0.0013(12) 0.0006(15) -0.0023(13)
N31 0.0239(15) 0.0220(12) 0.0221(17) 0.0011(10) 0.0075(13) 0.0024(10)
C31 0.0275(16) 0.0328(17) 0.0208(18) 0.0002(13) 0.0089(14) -0.0039(13)
C32 0.0334(19) 0.053(2) 0.023(2) -0.0027(16) 0.0118(16) -0.0039(15)
C33 0.033(2) 0.051(2) 0.026(2) -0.0024(15) 0.0106(17) 0.0107(15)
C34 0.043(2) 0.0395(19) 0.030(2) 0.0065(15) 0.0077(18) 0.0153(15)
C35 0.040(2) 0.0297(15) 0.029(2) 0.0076(13) 0.0123(17) 0.0056(12)
N41 0.0250(15) 0.0243(12) 0.0258(17) 0.0077(10) 0.0122(14) 0.0019(10)
C41 0.0243(16) 0.0230(14) 0.0232(18) -0.0021(11) 0.0085(14) -0.0037(11)
N42 0.0305(17) 0.0533(19) 0.045(2) 0.0087(14) 0.0245(15) -0.0011(14)
C42 0.048(2) 0.0416(18) 0.060(3) -0.0219(16) 0.039(2) -0.0256(17)
N43 0.103(3) 0.067(3) 0.082(3) -0.046(2) 0.076(3) -0.033(2)
N51 0.0223(15) 0.0225(12) 0.0307(18) 0.0055(10) 0.0106(14) -0.0014(10)
C51 0.0244(15) 0.0164(12) 0.0168(15) 0.0023(10) 0.0048(12) -0.0002(10)
N52 0.0295(14) 0.0243(13) 0.0441(18) 0.0036(11) 0.0213(13) -0.0051(11)
C52 0.0266(15) 0.0241(13) 0.0324(18) 0.0097(11) 0.0144(13) 0.0082(11)
N53 0.0377(17) 0.0438(17) 0.079(3) 0.0064(14) 0.0294(18) 0.0222(17)

loop_
_atom_type_symbol
_atom_type_description
_atom_type_scat_dispersion_real
_atom_type_scat_dispersion_imag
_atom_type_scat_source
C C 0.0033 0.0016 'International Tables Vol C Tables 4.2.6.8 and 6.1.1.4'
H H 0.0000 0.0000 'International Tables Vol C Tables 4.2.6.8 and 6.1.1.4'
N N 0.0061 0.0033 'International Tables Vol C Tables 4.2.6.8 and 6.1.1.4'
Ni Ni 0.3393 1.1124 'International Tables Vol C Tables 4.2.6.8 and 6.1.1.4'

loop_
_geom_angle_atom_site_label_1
_geom_angle_atom_site_label_2
_geom_angle_atom_site_label_3
_geom_angle
N51 Ni1 N41 178.96(15)
N51 Ni1 N31 91.03(12)
N41 Ni1 N31 88.00(11)
N51 Ni1 N11 89.29(11)
N41 Ni1 N11 90.40(11)
N31 Ni1 N11 92.51(11)
N51 Ni1 N1 91.56(11)
N41 Ni1 N1 89.43(11)
N31 Ni1 N1 176.39(11)
N11 Ni1 N1 90.04(11)
N51 Ni1 N21 87.97(11)
N41 Ni1 N21 92.33(11)
N31 Ni1 N21 86.59(11)
N11 Ni1 N21 177.09(12)
N1 Ni1 N21 90.98(11)
C1 N1 C5 117.1(3)
C1 N1 Ni1 122.3(2)
C5 N1 Ni1 120.5(2)
N1 C1 C2 123.3(3)
N1 C1 H1 118.3
C2 C1 H1 118.3
C1 C2 C3 119.5(3)
C1 C2 H2 120.3
C3 C2 H2 120.3
C2 C3 C4 117.9(3)
C2 C3 H3 121.1
C4 C3 H3 121.1
C3 C4 C5 119.3(3)
C3 C4 H4 120.3
C5 C4 H4 120.3
N1 C5 C4 122.8(3)
N1 C5 H5 118.6
C4 C5 H5 118.6
C15 N11 C11 116.3(3)
C15 N11 Ni1 122.1(3)
C11 N11 Ni1 121.6(2)
N11 C11 C12 122.9(4)
N11 C11 H11 118.5
C12 C11 H11 118.5
C13 C12 C11 119.5(5)
C13 C12 H12 120.2
C11 C12 H12 120.2
C14 C13 C12 118.4(4)
C14 C13 H13 120.8
C12 C13 H13 120.8
C13 C14 C15 119.1(4)
C13 C14 H14 120.5
C15 C14 H14 120.5
N11 C15 C14 123.8(4)
N11 C15 H15 118.1
C14 C15 H15 118.1
C21 N21 C25 116.7(3)
C21 N21 Ni1 121.8(3)
C25 N21 Ni1 121.4(2)
N21 C21 C22 123.5(4)
N21 C21 H21 118.3
C22 C21 H21 118.3
C23 C22 C21 118.7(3)
C23 C22 H22 120.6
C21 C22 H22 120.6
C22 C23 C24 118.6(4)
C22 C23 H23 120.7
C24 C23 H23 120.7
C23 C24 C25 118.9(4)
C23 C24 H24 120.5
C25 C24 H24 120.5
N21 C25 C24 123.5(3)
N21 C25 H25 118.2
C24 C25 H25 118.2
C35 N31 C31 116.2(3)
C35 N31 Ni1 124.3(2)
C31 N31 Ni1 119.5(2)
N31 C31 C32 123.3(4)
N31 C31 H31 118.3
C32 C31 H31 118.3
C33 C32 C31 119.1(4)
C33 C32 H32 120.5
C31 C32 H32 120.5
C32 C33 C34 118.6(4)
C32 C33 H33 120.7
C34 C33 H33 120.7
C33 C34 C35 118.9(4)
C33 C34 H34 120.5
C35 C34 H34 120.5
N31 C35 C34 123.9(4)
N31 C35 H35 118.1
C34 C35 H35 118.1
C41 N41 Ni1 161.0(3)
N41 C41 N42 174.3(4)
C41 N42 C42 117.5(4)
N43 C42 N42 174.2(5)
C51 N51 Ni1 168.7(3)
N51 C51 N52 174.3(3)
C51 N52 C52 120.7(3)
N53 C52 N52 173.2(3)

loop_
_geom_bond_atom_site_label_1
_geom_bond_atom_site_label_2
_geom_bond_distance
Ni1 N51 2.057(3)
Ni1 N41 2.071(3)
Ni1 N31 2.152(3)
Ni1 N11 2.158(3)
Ni1 N1 2.162(3)
Ni1 N21 2.169(3)
N1 C1 1.341(4)
N1 C5 1.344(4)
C1 C2 1.377(5)
C1 H1 0.9500
C2 C3 1.383(5)
C2 H2 0.9500
C3 C4 1.385(5)
C3 H3 0.9500
C4 C5 1.388(5)
C4 H4 0.9500
C5 H5 0.9500
N11 C15 1.336(4)
N11 C11 1.337(5)
C11 C12 1.388(6)
C11 H11 0.9500
C12 C13 1.371(6)
C12 H12 0.9500
C13 C14 1.358(7)
C13 H13 0.9500
C14 C15 1.386(5)
C14 H14 0.9500
C15 H15 0.9500
N21 C21 1.337(4)
N21 C25 1.338(5)
C21 C22 1.386(5)
C21 H21 0.9500
C22 C23 1.375(6)
C22 H22 0.9500
C23 C24 1.377(6)
C23 H23 0.9500
C24 C25 1.381(5)
C24 H24 0.9500
C25 H25 0.9500
N31 C35 1.343(4)
N31 C31 1.348(5)
C31 C32 1.391(5)
C31 H31 0.9500
C32 C33 1.376(6)
C32 H32 0.9500
C33 C34 1.376(6)
C33 H33 0.9500
C34 C35 1.385(5)
C34 H34 0.9500
C35 H35 0.9500
N41 C41 1.154(4)
C41 N42 1.306(4)
N42 C42 1.322(5)
C42 N43 1.154(5)
N51 C51 1.157(4)
C51 N52 1.294(4)
N52 C52 1.309(4)
C52 N53 1.159(4)
